data_7238574
loop_
_publ_author_name
'Mir\'o Sabat\'e, Carles'
'Delalu, Henri'
'Forquet, Val\'erian'
'Jeanneau, Erwann'

_publ_section_title
;
 Salts of 1-(chloromethyl)-1,1-dimethylhydrazine and ionic liquids
;
_journal_issue 9
_journal_name_full 'RSC Advances'
_journal_page_first 3691
_journal_paper_doi 10.1039/c2ra00968d
_journal_volume 2
_journal_year 2012
_chemical_formula_moiety 'C12 H14 Ba N6 O19, H2 O'
_chemical_formula_sum 'C12 H16 Ba N6 O20'
_chemical_formula_weight 701.63
_space_group_IT_number 2
_space_group_name_Hall '-P 1'
_space_group_name_H-M_alt 'P -1'
_symmetry_cell_setting triclinic
_symmetry_space_group_name_Hall '-P 1'
_symmetry_space_group_name_H-M 'P -1'
_atom_sites_solution_hydrogens geom
_atom_sites_solution_primary direct
_cell_angle_alpha 84.647(5)
_cell_angle_beta 80.070(6)
_cell_angle_gamma 86.803(6)
_cell_formula_units_Z 2
_cell_length_a 6.6417(5)
_cell_length_b 11.5885(8)
_cell_length_c 15.0331(9)
_cell_measurement_reflns_used 11802
_cell_measurement_temperature 110
_cell_measurement_theta_max 29.5057
_cell_measurement_theta_min 3.3961
_cell_volume 1133.82(14)
_computing_cell_refinement
;
CrysAlisPro, Agilent Technologies,
Version 1.171.34.46 (release 25-11-2010 CrysAlis171 .NET)
(compiled Nov 25 2010,17:55:46)
;
_computing_data_collection
;
CrysAlisPro, Agilent Technologies,
Version 1.171.34.46 (release 25-11-2010 CrysAlis171 .NET)
(compiled Nov 25 2010,17:55:46)
;
_computing_data_reduction
;
CrysAlisPro, Agilent Technologies,
Version 1.171.34.46 (release 25-11-2010 CrysAlis171 .NET)
(compiled Nov 25 2010,17:55:46)
;
_computing_molecular_graphics 'CAMERON (Watkin et al., 1996)'
_computing_publication_material 'CRYSTALS (Betteridge et al., 2003)'
_computing_structure_refinement 'CRYSTALS (Betteridge et al., 2003)'
_computing_structure_solution 'SIR97 (Altomare et al., 1999)'
_diffrn_ambient_temperature 110
_diffrn_detector_area_resol_mean 10.4685
_diffrn_measured_fraction_theta_full 0.995
_diffrn_measured_fraction_theta_max 0.909
_diffrn_measurement_device_type 'Xcalibur, Atlas, Gemini ultra'
_diffrn_measurement_method \w
_diffrn_radiation_monochromator graphite
_diffrn_radiation_source 'Enhance (Mo) X-ray Source'
_diffrn_radiation_type 'Mo K\a'
_diffrn_radiation_wavelength 0.7107
_diffrn_reflns_av_R_equivalents 0.066
_diffrn_reflns_limit_h_max 9
_diffrn_reflns_limit_h_min -8
_diffrn_reflns_limit_k_max 15
_diffrn_reflns_limit_k_min -15
_diffrn_reflns_limit_l_max 20
_diffrn_reflns_limit_l_min -20
_diffrn_reflns_number 28809
_diffrn_reflns_theta_full 26.908
_diffrn_reflns_theta_max 29.569
_diffrn_reflns_theta_min 3.403
_diffrn_standards_number 0
_exptl_absorpt_coefficient_mu 1.864
_exptl_absorpt_correction_T_max 0.869
_exptl_absorpt_correction_T_min 0.587
_exptl_absorpt_correction_type analytical
_exptl_absorpt_process_details
;
CrysAlisPro, Agilent Technologies,
Version 1.171.34.46 (release 25-11-2010 CrysAlis171 .NET)
(compiled Nov 25 2010,17:55:46)
Analytical numeric absorption correction using a multifaceted crystal
model based on expressions derived by R.C. Clark & J.S. Reid.
(Clark, R. C. & Reid, J. S. (1995). Acta Cryst. A51, 887-897)
;
_exptl_crystal_colour yellow
_exptl_crystal_density_diffrn 2.055
_exptl_crystal_density_method 'not measured'
_exptl_crystal_description needle
_exptl_crystal_F_000 692
_exptl_crystal_size_max 0.509
_exptl_crystal_size_mid 0.105
_exptl_crystal_size_min 0.089
_refine_diff_density_max 0.99
_refine_diff_density_min -1.80
_refine_ls_extinction_coef 22(3)
_refine_ls_extinction_method 'Larson (1970), Equation 22'
_refine_ls_goodness_of_fit_ref 0.9995
_refine_ls_hydrogen_treatment none
_refine_ls_matrix_type full
_refine_ls_number_parameters 353
_refine_ls_number_reflns 5785
_refine_ls_number_restraints 0
_refine_ls_R_factor_all 0.0398
_refine_ls_R_factor_gt 0.0358
_refine_ls_shift/su_max 0.0006222
_refine_ls_shift/su_mean 0.0000130
_refine_ls_structure_factor_coef Fsqd
_refine_ls_weighting_details
;
Method, part 1, Chebychev polynomial, (Watkin, 1994, Prince, 1982)
[weight] = 1.0/[A~0~*T~0~(x)+A~1~*T~1~(x) ... +A~n-1~]*T~n-1~(x)]
where A~i~ are the Chebychev coefficients listed below and x= Fcalc/Fmax
Method = Robust Weighting (Prince, 1982)
W = [weight] * [1-(deltaF/6*sigmaF)^2^]^2^
A~i~ are:
0.137E+04 0.204E+04 0.109E+04 299.
;
_refine_ls_weighting_scheme calc
_refine_ls_wR_factor_all 0.0773
_refine_ls_wR_factor_gt 0.0693
_refine_ls_wR_factor_ref 0.0773
_reflns_limit_h_max 9
_reflns_limit_h_min -8
_reflns_limit_k_max 15
_reflns_limit_k_min -15
_reflns_limit_l_max 20
_reflns_limit_l_min 0
_reflns_number_gt 5298
_reflns_number_total 5785
_reflns_threshold_expression I>2.0\s(I)
_oxford_diffrn_Wilson_B_factor 0.00
_oxford_diffrn_Wilson_scale 0.00
_oxford_refine_ls_r_factor_ref 0.0398
_oxford_refine_ls_scale 4.35(5)
_oxford_reflns_number_all 5785
_oxford_reflns_threshold_expression_ref I>-10.0\s(I)
_cod_data_source_file c2ra00968d.txt
_cod_data_source_block BaPic_6H2O
_cod_depositor_comments
;
The following automatic conversions were performed:

data item '_symmetry_cell_setting' value 'Triclinic' was changed to
'triclinic' in accordance with the
/home/saulius/struct/COD-crude-data/automatic-downloads/DataCite-retrospective/RSC/depositions/lib/dictionaries/cif_core.dic
dictionary named 'cif_core.dic' version 2.4.2 last updated on
2011-04-26.

Automatic conversion script
Id: cif_fix_values 6909 2019-04-08 15:41:33Z antanas 
;
_cod_original_sg_symbol_H-M 'P -1 '
_cod_original_formula_sum 'C12 H16 Ba1 N6 O20'
_cod_database_code 7238574

loop_
_symmetry_equiv_pos_as_xyz
x,y,z
-x,-y,-z

loop_
_atom_site_label
_atom_site_type_symbol
_atom_site_fract_x
_atom_site_fract_y
_atom_site_fract_z
_atom_site_U_iso_or_equiv
_atom_site_occupancy
_atom_site_adp_type
_atom_site_refinement_flags_posn
O1 O 0.5061(4) 0.2399(2) 0.30514(18) 0.0196 1.0000 Uani .
C2 C 0.5203(5) 0.3460(3) 0.2826(2) 0.0149 1.0000 Uani .
C3 C 0.5612(5) 0.3990(3) 0.1904(2) 0.0155 1.0000 Uani .
C4 C 0.5657(5) 0.5169(3) 0.1670(2) 0.0151 1.0000 Uani .
C5 C 0.5331(5) 0.5916(3) 0.2356(2) 0.0149 1.0000 Uani .
C6 C 0.4903(5) 0.5504(3) 0.3266(2) 0.0147 1.0000 Uani .
C7 C 0.4851(5) 0.4333(3) 0.3475(2) 0.0145 1.0000 Uani .
N8 N 0.6001(5) 0.3255(3) 0.1157(2) 0.0165 1.0000 Uani .
O9 O 0.6644(4) 0.2244(2) 0.13019(19) 0.0226 1.0000 Uani .
O10 O 0.5704(5) 0.3663(3) 0.04064(18) 0.0243 1.0000 Uani .
N11 N 0.5504(5) 0.7143(3) 0.2122(2) 0.0168 1.0000 Uani .
O12 O 0.5597(4) 0.7514(2) 0.13216(17) 0.0204 1.0000 Uani .
O13 O 0.5572(5) 0.7770(2) 0.27369(19) 0.0238 1.0000 Uani .
N14 N 0.4405(5) 0.3937(3) 0.4436(2) 0.0167 1.0000 Uani .
O15 O 0.3051(4) 0.4462(2) 0.49168(18) 0.0214 1.0000 Uani .
O16 O 0.5453(5) 0.3117(2) 0.47131(18) 0.0233 1.0000 Uani .
O17 O 1.0234(4) 0.1408(2) 0.22585(17) 0.0163 1.0000 Uani .
C18 C 1.0321(5) 0.2473(3) 0.2331(2) 0.0148 1.0000 Uani .
C19 C 1.0766(5) 0.3326(3) 0.1565(2) 0.0160 1.0000 Uani .
C20 C 1.0743(5) 0.4500(3) 0.1625(3) 0.0174 1.0000 Uani .
C21 C 1.0363(6) 0.4905(3) 0.2480(3) 0.0168 1.0000 Uani .
C22 C 1.0016(5) 0.4163(3) 0.3265(2) 0.0163 1.0000 Uani .
C23 C 0.9971(5) 0.2992(3) 0.3180(2) 0.0147 1.0000 Uani .
N24 N 1.1186(5) 0.2928(3) 0.0654(2) 0.0173 1.0000 Uani .
O25 O 1.2089(5) 0.1987(2) 0.05472(19) 0.0235 1.0000 Uani .
O26 O 1.0626(5) 0.3566(3) 0.00381(19) 0.0282 1.0000 Uani .
N27 N 1.0392(5) 0.6134(3) 0.2553(2) 0.0191 1.0000 Uani .
O28 O 1.0130(5) 0.6477(2) 0.3318(2) 0.0289 1.0000 Uani .
O29 O 1.0702(5) 0.6794(3) 0.1858(2) 0.0309 1.0000 Uani .
N30 N 0.9615(5) 0.2245(3) 0.4019(2) 0.0177 1.0000 Uani .
O31 O 1.0188(5) 0.2578(3) 0.46903(19) 0.0250 1.0000 Uani .
O32 O 0.8778(4) 0.1319(2) 0.40438(18) 0.0196 1.0000 Uani .
O33 O 1.0407(4) -0.1019(2) 0.29973(19) 0.0207 1.0000 Uani .
O34 O 0.8329(4) -0.0578(2) 0.10903(18) 0.0214 1.0000 Uani .
O35 O 0.3639(4) 0.0013(2) 0.17670(18) 0.0206 1.0000 Uani .
O36 O 0.3167(4) -0.0113(3) 0.39692(19) 0.0286 1.0000 Uani .
O37 O 0.6939(5) -0.1095(3) 0.44320(19) 0.0242 1.0000 Uani .
O38 O 0.7550(5) 0.0998(3) -0.03702(19) 0.0263 1.0000 Uani .
Ba1 Ba 0.67279(3) 0.023006(18) 0.277611(14) 0.0139 1.0000 Uani .
H221 H 0.9801 0.4443 0.3835 0.0199 1.0000 Uiso R
H201 H 1.0990 0.5003 0.1108 0.0210 1.0000 Uiso R
H61 H 0.4645 0.6016 0.3717 0.0181 1.0000 Uiso R
H41 H 0.5913 0.5455 0.1065 0.0180 1.0000 Uiso R
H352 H 0.2808 0.0566 0.1763 0.0310 1.0000 Uiso R
H351 H 0.3675 -0.0305 0.1302 0.0313 1.0000 Uiso R
H372 H 0.7915 -0.1538 0.4539 0.0372 1.0000 Uiso R
H371 H 0.5974 -0.1521 0.4625 0.0373 1.0000 Uiso R
H332 H 1.0432 -0.1727 0.3064 0.0324 1.0000 Uiso R
H331 H 1.1396 -0.0837 0.2603 0.0321 1.0000 Uiso R
H342 H 0.9528 -0.0753 0.0900 0.0318 1.0000 Uiso R
H341 H 0.7648 -0.1089 0.0982 0.0324 1.0000 Uiso R
H382 H 0.7620 0.0594 0.0107 0.0406 1.0000 Uiso R
H381 H 0.7096 0.1656 -0.0282 0.0401 1.0000 Uiso R
H362 H 0.2099 -0.0365 0.3877 0.0428 1.0000 Uiso R
H361 H 0.2830 0.0122 0.4472 0.0434 1.0000 Uiso R

loop_
_atom_site_aniso_label
_atom_site_aniso_U_11
_atom_site_aniso_U_22
_atom_site_aniso_U_33
_atom_site_aniso_U_23
_atom_site_aniso_U_13
_atom_site_aniso_U_12
O1 0.0254(14) 0.0151(13) 0.0189(13) -0.0039(10) -0.0043(11) 0.0008(10)
C2 0.0130(15) 0.0167(17) 0.0160(16) -0.0049(13) -0.0036(12) 0.0000(12)
C3 0.0145(16) 0.0197(17) 0.0134(16) -0.0075(13) -0.0027(12) 0.0003(13)
C4 0.0152(16) 0.0181(17) 0.0124(15) -0.0045(13) -0.0016(12) -0.0023(13)
C5 0.0172(16) 0.0142(16) 0.0141(16) -0.0030(12) -0.0043(13) -0.0005(13)
C6 0.0163(16) 0.0149(16) 0.0140(16) -0.0062(12) -0.0026(12) -0.0017(12)
C7 0.0169(16) 0.0153(16) 0.0117(15) -0.0023(12) -0.0034(12) 0.0007(13)
N8 0.0168(14) 0.0184(15) 0.0164(14) -0.0081(12) -0.0038(11) -0.0032(11)
O9 0.0291(15) 0.0178(13) 0.0224(14) -0.0083(11) -0.0060(11) 0.0031(11)
O10 0.0370(17) 0.0261(15) 0.0119(12) -0.0053(11) -0.0078(11) -0.0015(12)
N11 0.0190(15) 0.0161(15) 0.0161(14) -0.0040(11) -0.0030(11) -0.0024(11)
O12 0.0298(15) 0.0185(13) 0.0137(12) -0.0011(10) -0.0052(11) -0.0032(11)
O13 0.0394(17) 0.0141(13) 0.0201(13) -0.0080(10) -0.0065(12) -0.0037(11)
N14 0.0208(15) 0.0158(15) 0.0150(14) -0.0042(11) -0.0048(12) -0.0041(12)
O15 0.0210(13) 0.0256(14) 0.0180(13) -0.0079(11) -0.0003(10) -0.0044(11)
O16 0.0324(16) 0.0209(14) 0.0172(13) -0.0006(10) -0.0073(11) 0.0007(12)
O17 0.0183(12) 0.0129(12) 0.0185(12) -0.0056(9) -0.0024(10) -0.0018(9)
C18 0.0129(15) 0.0162(16) 0.0166(16) -0.0042(13) -0.0047(12) -0.0001(12)
C19 0.0138(16) 0.0196(18) 0.0156(16) -0.0050(13) -0.0035(12) 0.0001(13)
C20 0.0151(16) 0.0198(18) 0.0186(17) -0.0037(14) -0.0051(13) -0.0004(13)
C21 0.0171(16) 0.0134(16) 0.0215(18) -0.0040(13) -0.0066(14) -0.0004(13)
C22 0.0128(15) 0.0194(18) 0.0189(17) -0.0080(13) -0.0049(13) -0.0007(13)
C23 0.0148(16) 0.0154(16) 0.0148(16) -0.0015(13) -0.0046(12) -0.0020(12)
N24 0.0191(15) 0.0182(15) 0.0157(14) -0.0030(12) -0.0046(12) -0.0024(12)
O25 0.0328(16) 0.0190(14) 0.0179(13) -0.0056(10) -0.0009(11) 0.0024(11)
O26 0.0373(17) 0.0297(16) 0.0185(14) -0.0011(12) -0.0101(12) 0.0047(13)
N27 0.0187(15) 0.0146(15) 0.0257(16) -0.0058(12) -0.0059(13) -0.0015(12)
O28 0.0439(19) 0.0170(14) 0.0262(15) -0.0087(11) -0.0026(13) -0.0018(13)
O29 0.050(2) 0.0160(14) 0.0278(16) 0.0003(12) -0.0104(14) -0.0047(13)
N30 0.0198(15) 0.0204(16) 0.0140(14) -0.0044(12) -0.0048(12) 0.0015(12)
O31 0.0376(17) 0.0233(14) 0.0190(13) -0.0058(11) -0.0156(12) -0.0033(12)
O32 0.0274(14) 0.0159(13) 0.0174(13) -0.0033(10) -0.0066(11) -0.0060(11)
O33 0.0198(13) 0.0159(13) 0.0273(14) -0.0054(11) -0.0044(11) -0.0003(10)
O34 0.0213(13) 0.0257(14) 0.0183(13) -0.0117(11) 0.0001(10) -0.0056(11)
O35 0.0225(13) 0.0222(14) 0.0203(13) -0.0102(11) -0.0098(11) 0.0040(11)
O36 0.0224(14) 0.0457(19) 0.0196(14) -0.0121(13) -0.0014(11) -0.0092(13)
O37 0.0277(15) 0.0247(15) 0.0206(14) 0.0032(11) -0.0073(11) -0.0043(12)
O38 0.0321(16) 0.0285(16) 0.0209(14) -0.0127(12) -0.0085(12) 0.0064(12)
Ba1 0.01674(11) 0.01372(11) 0.01209(11) -0.00401(7) -0.00327(7) -0.00131(7)

loop_
_atom_type_symbol
_atom_type_scat_dispersion_real
_atom_type_scat_dispersion_imag
_atom_type_scat_Cromer_Mann_a1
_atom_type_scat_Cromer_Mann_b1
_atom_type_scat_Cromer_Mann_a2
_atom_type_scat_Cromer_Mann_b2
_atom_type_scat_Cromer_Mann_a3
_atom_type_scat_Cromer_Mann_b3
_atom_type_scat_Cromer_Mann_a4
_atom_type_scat_Cromer_Mann_b4
_atom_type_scat_Cromer_Mann_c
_atom_type_scat_source
C 0.0033 0.0016 2.3100 20.8439 1.0200 10.2075 1.5886 0.5687 0.8650 51.6512 0.2156 'International Tables Vol C 4.2.6.8 and 6.1.1.4'
H 0.0000 0.0000 0.4930 10.5109 0.3229 26.1257 0.1402 3.1424 0.0408 57.7998 0.0030 'International Tables Vol C 4.2.6.8 and 6.1.1.4'
N 0.0061 0.0033 12.2126 0.0057 3.1322 9.8933 2.0125 28.9975 1.1663 0.5826 -11.5290 'International Tables Vol C 4.2.6.8 and 6.1.1.4'
O 0.0106 0.0060 3.0485 13.2771 2.2868 5.7011 1.5463 0.3239 0.8670 32.9089 0.2508 'International Tables Vol C 4.2.6.8 and 6.1.1.4'
Ba -0.3244 2.2819 20.3361 3.2160 19.2970 0.2756 10.8880 20.2073 2.6959 167.2020 2.7731 'International Tables Vol C 4.2.6.8 and 6.1.1.4'

loop_
_geom_angle_atom_site_label_1
_geom_angle_site_symmetry_1
_geom_angle_atom_site_label_2
_geom_angle_atom_site_label_3
_geom_angle_site_symmetry_3
_geom_angle
_geom_angle_publ_flag
C2 . O1 Ba1 . 145.9(2) yes
O1 . C2 C3 . 125.7(3) yes
O1 . C2 C7 . 123.1(3) yes
C3 . C2 C7 . 111.2(3) yes
C2 . C3 C4 . 124.6(3) yes
C2 . C3 N8 . 119.4(3) yes
C4 . C3 N8 . 116.0(3) yes
C3 . C4 C5 . 118.8(3) yes
C3 . C4 H41 . 120.5 no
C5 . C4 H41 . 120.7 no
C4 . C5 C6 . 121.6(3) yes
C4 . C5 N11 . 119.2(3) yes
C6 . C5 N11 . 119.2(3) yes
C5 . C6 C7 . 118.3(3) yes
C5 . C6 H61 . 120.7 no
C7 . C6 H61 . 121.0 no
C2 . C7 C6 . 125.6(3) yes
C2 . C7 N14 . 117.9(3) yes
C6 . C7 N14 . 116.6(3) yes
C3 . N8 O9 . 118.5(3) yes
C3 . N8 O10 . 118.8(3) yes
O9 . N8 O10 . 122.7(3) yes
N8 . O9 Ba1 . 143.6(2) yes
C5 . N11 O12 . 118.6(3) yes
C5 . N11 O13 . 118.0(3) yes
O12 . N11 O13 . 123.4(3) yes
N11 . O13 Ba1 1_565 133.9(2) yes
C7 . N14 O15 . 117.9(3) yes
C7 . N14 O16 . 117.8(3) yes
O15 . N14 O16 . 124.3(3) yes
C18 . O17 Ba1 . 122.9(2) yes
O17 . C18 C19 . 123.7(3) yes
O17 . C18 C23 . 124.2(3) yes
C19 . C18 C23 . 112.1(3) yes
C18 . C19 C20 . 124.7(3) yes
C18 . C19 N24 . 118.5(3) yes
C20 . C19 N24 . 116.8(3) yes
C19 . C20 C21 . 118.3(3) yes
C19 . C20 H201 . 120.5 no
C21 . C20 H201 . 121.3 no
C20 . C21 C22 . 122.1(3) yes
C20 . C21 N27 . 118.7(3) yes
C22 . C21 N27 . 119.1(3) yes
C21 . C22 C23 . 118.2(3) yes
C21 . C22 H221 . 121.4 no
C23 . C22 H221 . 120.4 no
C18 . C23 C22 . 124.6(3) yes
C18 . C23 N30 . 119.0(3) yes
C22 . C23 N30 . 116.4(3) yes
C19 . N24 O25 . 118.5(3) yes
C19 . N24 O26 . 117.7(3) yes
O25 . N24 O26 . 123.8(3) yes
C21 . N27 O28 . 118.0(3) yes
C21 . N27 O29 . 119.3(3) yes
O28 . N27 O29 . 122.7(3) yes
C23 . N30 O31 . 117.5(3) yes
C23 . N30 O32 . 120.0(3) yes
O31 . N30 O32 . 122.4(3) yes
N30 . O32 Ba1 . 134.3(2) yes
Ba1 . O33 H332 . 120.0 no
Ba1 . O33 H331 . 114.1 no
H332 . O33 H331 . 106.7 no
Ba1 . O34 H342 . 127.0 no
Ba1 . O34 H341 . 110.6 no
H342 . O34 H341 . 107.2 no
Ba1 . O35 H352 . 115.0 no
Ba1 . O35 H351 . 129.8 no
H352 . O35 H351 . 108.0 no
Ba1 . O36 H362 . 128.4 no
Ba1 . O36 H361 . 128.3 no
H362 . O36 H361 . 102.4 no
Ba1 . O37 H372 . 125.4 no
Ba1 . O37 H371 . 115.9 no
H372 . O37 H371 . 100.2 no
H382 . O38 H381 . 112.3 no
O17 . Ba1 O1 . 82.60(8) yes
O17 . Ba1 O36 . 148.96(8) yes
O1 . Ba1 O36 . 74.87(9) yes
O17 . Ba1 O35 . 127.63(8) yes
O1 . Ba1 O35 . 86.11(8) yes
O36 . Ba1 O35 . 72.37(8) yes
O17 . Ba1 O34 . 77.01(8) yes
O1 . Ba1 O34 . 125.60(8) yes
O36 . Ba1 O34 . 133.70(8) yes
O35 . Ba1 O34 . 68.96(8) yes
O17 . Ba1 O37 . 108.88(8) yes
O1 . Ba1 O37 . 111.44(8) yes
O36 . Ba1 O37 . 61.99(9) yes
O35 . Ba1 O37 . 122.80(8) yes
O34 . Ba1 O37 . 122.81(9) yes
O17 . Ba1 O33 . 63.70(8) yes
O1 . Ba1 O33 . 137.08(8) yes
O36 . Ba1 O33 . 122.12(9) yes
O35 . Ba1 O33 . 135.15(8) yes
O34 . Ba1 O33 . 73.81(8) yes
O17 . Ba1 O32 . 56.52(8) yes
O1 . Ba1 O32 . 69.57(8) yes
O36 . Ba1 O32 . 95.12(8) yes
O35 . Ba1 O32 . 155.04(8) yes
O34 . Ba1 O32 . 129.92(8) yes
O17 . Ba1 O13 1_545 135.00(8) yes
O1 . Ba1 O13 1_545 141.85(8) yes
O36 . Ba1 O13 1_545 71.91(9) yes
O35 . Ba1 O13 1_545 66.44(8) yes
O34 . Ba1 O13 1_545 69.96(8) yes
O17 . Ba1 O9 . 63.41(8) yes
O1 . Ba1 O9 . 54.62(8) yes
O36 . Ba1 O9 . 116.29(9) yes
O35 . Ba1 O9 . 68.45(8) yes
O34 . Ba1 O9 . 71.17(8) yes
O37 . Ba1 O33 . 61.13(8) yes
O37 . Ba1 O32 . 64.68(8) yes
O33 . Ba1 O32 . 69.81(8) yes
O37 . Ba1 O13 1_545 67.92(8) yes
O33 . Ba1 O13 1_545 78.06(8) yes
O32 . Ba1 O13 1_545 131.22(8) yes
O37 . Ba1 O9 . 163.52(8) yes
O33 . Ba1 O9 . 121.23(8) yes
O32 . Ba1 O9 . 100.02(7) yes
O13 1_545 Ba1 O9 . 128.20(7) yes

loop_
_geom_bond_atom_site_label_1
_geom_bond_atom_site_label_2
_geom_bond_site_symmetry_2
_geom_bond_distance
_geom_bond_publ_flag
O1 C2 . 1.248(4) yes
O1 Ba1 . 2.728(3) yes
C2 C3 . 1.450(5) yes
C2 C7 . 1.453(5) yes
C3 C4 . 1.379(5) yes
C3 N8 . 1.452(4) yes
C4 C5 . 1.388(5) yes
C4 H41 . 0.930 no
C5 C6 . 1.393(5) yes
C5 N11 . 1.438(5) yes
C6 C7 . 1.365(5) yes
C6 H61 . 0.931 no
C7 N14 . 1.458(4) yes
N8 O9 . 1.237(4) yes
N8 O10 . 1.225(4) yes
O9 Ba1 . 3.070(3) yes
N11 O12 . 1.231(4) yes
N11 O13 . 1.236(4) yes
O13 Ba1 1_565 3.002(3) yes
N14 O15 . 1.224(4) yes
N14 O16 . 1.230(4) yes
O17 C18 . 1.255(4) yes
O17 Ba1 . 2.724(3) yes
C18 C19 . 1.447(5) yes
C18 C23 . 1.439(5) yes
C19 C20 . 1.370(5) yes
C19 N24 . 1.462(4) yes
C20 C21 . 1.387(5) yes
C20 H201 . 0.924 no
C21 C22 . 1.387(5) yes
C21 N27 . 1.439(5) yes
C22 C23 . 1.378(5) yes
C22 H221 . 0.930 no
C23 N30 . 1.453(5) yes
N24 O25 . 1.226(4) yes
N24 O26 . 1.226(4) yes
N27 O28 . 1.233(4) yes
N27 O29 . 1.229(4) yes
N30 O31 . 1.238(4) yes
N30 O32 . 1.231(4) yes
O32 Ba1 . 2.935(3) yes
O33 Ba1 . 2.823(3) yes
O33 H332 . 0.817 no
O33 H331 . 0.827 no
O34 Ba1 . 2.799(3) yes
O34 H342 . 0.820 no
O34 H341 . 0.809 no
O35 Ba1 . 2.789(3) yes
O35 H352 . 0.823 no
O35 H351 . 0.816 no
O36 Ba1 . 2.735(3) yes
O36 H362 . 0.819 no
O36 H361 . 0.818 no
O37 Ba1 . 2.821(3) yes
O37 H372 . 0.833 no
O37 H371 . 0.826 no
O38 H382 . 0.826 no
O38 H381 . 0.818 no

loop_
_geom_hbond_atom_site_label_D
_geom_hbond_atom_site_label_H
_geom_hbond_atom_site_label_A
_geom_hbond_site_symmetry_A
_geom_hbond_angle_DHA
_geom_hbond_distance_DH
_geom_hbond_distance_HA
_geom_hbond_distance_DA
_geom_hbond_publ_flag
O35 H352 O17 1_455 152.46(11) 0.82 1.98 2.741(5) yes
O35 H352 O25 1_455 131.49(9) 0.82 2.44 3.043(5) yes
O35 H351 O38 2_655 155 0.82 1.99 2.746(5) yes
O37 H372 O31 2_756 158.33(11) 0.83 2.11 2.901(5) yes
O37 H371 O16 2_656 155.06(11) 0.83 2.20 2.969(5) yes
O33 H332 O28 1_545 173.02(12) 0.82 2.10 2.908(5) yes
O33 H332 O29 1_545 129.37(9) 0.82 2.59 3.167(5) yes
O33 H331 O35 1_655 165.15(10) 0.83 2.01 2.822(5) yes
O34 H342 O38 2_755 173.56(12) 0.82 1.98 2.798(5) yes
O34 H341 O12 1_545 155.08(10) 0.81 2.14 2.896(5) yes
O34 H341 O25 2_755 126.64(9) 0.81 2.59 3.136(5) yes
O38 H382 O34 . 167.00 0.83 2.01 2.822(5) yes
O36 H362 O33 1_455 149.88(11) 0.82 2.09 2.832(5) yes
O36 H361 O37 2_656 156.51(11) 0.82 2.11 2.882(5) yes
